data_4023031
loop_
_publ_author_name
'Natasza Sprutta'
'Marta Siczek'
'Lechos\/law Latos-Gra\.zy\'nski'
'Mi\/losz Pawlicki'
'Ludmi\/la Szterenberg'
'Tadeusz Lis'

_publ_section_title
;
 Dioxadiazuliporphyrin: A Near-IR Redox Switchable Chromophore
;
_journal_name_full 'Journal of Organic Chemistry'
_journal_page_first 9501
_journal_page_last 9509
_journal_paper_doi 10.1021/jo7015218
_journal_volume 72
_journal_year 2007
_chemical_formula_moiety 'C60 H48 O2 C1 H1 Cl3'
_chemical_formula_sum 'C61 H49 Cl3 O2'
_chemical_formula_weight 920.35
_chemical_name_systematic
;
 5,10,15,20-tetratolyl-22,24-dioxadiazuliporphyrinogen
;
_space_group_IT_number 2
_symmetry_cell_setting triclinic
_symmetry_space_group_name_Hall '-P 1'
_symmetry_space_group_name_H-M 'P -1'
_atom_sites_solution_hydrogens geom
_atom_sites_solution_primary direct
_atom_sites_solution_secondary difmap
_audit_creation_method SHELXL-97
_cell_angle_alpha 73.23(3)
_cell_angle_beta 77.02(3)
_cell_angle_gamma 65.93(3)
_cell_formula_units_Z 2
_cell_length_a 11.130(4)
_cell_length_b 13.871(5)
_cell_length_c 17.619(6)
_cell_measurement_temperature 100(2)
_cell_volume 2360.1(14)
_computing_cell_refinement 'CrysAlis RED (Oxford Diffraction, 1995-2003)'
_computing_data_collection 'CrysAlis CCD (Oxford Diffraction, 1995-2003)'
_computing_data_reduction 'CrysAlis RED (Oxford Diffraction, 1995-2003)'
_computing_molecular_graphics 'ORTEP for Windows'
_computing_publication_material 'SHELXL-97 (Sheldrick, 1997)'
_computing_structure_refinement 'SHELXL-97 (Sheldrick, 1997)'
_computing_structure_solution 'SHELXS-97 (Sheldrick, 1990)'
_diffrn_ambient_temperature 100(2)
_diffrn_measured_fraction_theta_full 0.993
_diffrn_measured_fraction_theta_max 0.723
_diffrn_measurement_device_type 'KUMA KM4 CCD \k-geometry diffractometer'
_diffrn_measurement_method \w
_diffrn_radiation_monochromator graphite
_diffrn_radiation_source 'fine-focus sealed tube'
_diffrn_radiation_type MoK\a
_diffrn_radiation_wavelength 0.71073
_diffrn_reflns_av_R_equivalents 0.0566
_diffrn_reflns_av_sigmaI/netI 0.0517
_diffrn_reflns_limit_h_max 17
_diffrn_reflns_limit_h_min -18
_diffrn_reflns_limit_k_max 22
_diffrn_reflns_limit_k_min -21
_diffrn_reflns_limit_l_max 28
_diffrn_reflns_limit_l_min -19
_diffrn_reflns_number 32157
_diffrn_reflns_theta_full 26.50
_diffrn_reflns_theta_max 35.65
_diffrn_reflns_theta_min 2.97
_exptl_absorpt_coefficient_mu 0.240
_exptl_absorpt_correction_type none
_exptl_crystal_colour blue
_exptl_crystal_density_diffrn 1.295
_exptl_crystal_density_method 'not measured'
_exptl_crystal_description block
_exptl_crystal_F_000 964
_exptl_crystal_size_max 0.77
_exptl_crystal_size_mid 0.56
_exptl_crystal_size_min 0.32
_refine_diff_density_max 0.700
_refine_diff_density_min -0.840
_refine_diff_density_rms 0.083
_refine_ls_extinction_method none
_refine_ls_goodness_of_fit_ref 1.060
_refine_ls_hydrogen_treatment constr
_refine_ls_matrix_type full
_refine_ls_number_parameters 599
_refine_ls_number_reflns 15774
_refine_ls_number_restraints 0
_refine_ls_restrained_S_all 1.060
_refine_ls_R_factor_all 0.0794
_refine_ls_R_factor_gt 0.0631
_refine_ls_shift/su_max 0.078
_refine_ls_shift/su_mean 0.001
_refine_ls_structure_factor_coef Fsqd
_refine_ls_weighting_details 'calc w=1/[\s^2^(Fo^2^)+(0.0965P)^2^+1.3452P] where P=(Fo^2^+2Fc^2^)/3'
_refine_ls_weighting_scheme calc
_refine_ls_wR_factor_gt 0.1730
_refine_ls_wR_factor_ref 0.1846
_reflns_number_gt 12344
_reflns_number_total 15774
_reflns_threshold_expression >2sigma(I)
_cod_data_source_file jo7015218-File002_1.cif
_cod_data_source_block nat2dc
_cod_database_code 4023031

loop_
_symmetry_equiv_pos_as_xyz
'x, y, z'
'-x, -y, -z'

loop_
_atom_site_label
_atom_site_type_symbol
_atom_site_fract_x
_atom_site_fract_y
_atom_site_fract_z
_atom_site_U_iso_or_equiv
_atom_site_adp_type
_atom_site_occupancy
_atom_site_symmetry_multiplicity
_atom_site_calc_flag
_atom_site_refinement_flags
C01 C 0.80129(15) 0.84357(12) 0.54467(8) 0.0135(2) Uani 1 1 d .
C02 C 0.85087(15) 0.90050(12) 0.57598(8) 0.0134(2) Uani 1 1 d .
C021 C 0.77545(16) 0.98736(12) 0.61213(8) 0.0167(3) Uani 1 1 d .
H021 H 0.6821 1.0092 0.6151 0.020 Uiso 1 1 calc R
C022 C 0.81820(18) 1.04668(13) 0.64457(9) 0.0203(3) Uani 1 1 d .
H022 H 0.7501 1.1028 0.6673 0.024 Uiso 1 1 calc R
C023 C 0.94784(18) 1.03463(13) 0.64815(9) 0.0206(3) Uani 1 1 d .
H023 H 0.9549 1.0838 0.6734 0.025 Uiso 1 1 calc R
C03 C 0.99838(15) 0.84906(12) 0.56370(8) 0.0136(2) Uani 1 1 d .
C031 C 1.09000(16) 0.87915(12) 0.58306(9) 0.0164(3) Uani 1 1 d .
H031 H 1.1804 0.8378 0.5689 0.020 Uiso 1 1 calc R
C032 C 1.06770(17) 0.96223(13) 0.62073(9) 0.0197(3) Uani 1 1 d .
H032 H 1.1448 0.9699 0.6285 0.024 Uiso 1 1 calc R
C04 C 1.02952(15) 0.76299(12) 0.52605(8) 0.0135(2) Uani 1 1 d .
C05 C 1.16902(15) 0.69082(12) 0.50071(8) 0.0139(2) Uani 1 1 d .
H05 H 1.2208 0.7392 0.4777 0.017 Uiso 1 1 calc R
C06 C 1.17375(15) 0.64029(12) 0.43524(8) 0.0142(2) Uani 1 1 d .
C07 C 1.18226(18) 0.54215(13) 0.42953(9) 0.0189(3) Uani 1 1 d .
H07 H 1.1884 0.4804 0.4719 0.023 Uiso 1 1 calc R
C08 C 1.18009(18) 0.55024(13) 0.34645(9) 0.0192(3) Uani 1 1 d .
H08 H 1.1844 0.4947 0.3234 0.023 Uiso 1 1 calc R
C09 C 1.17072(15) 0.65213(12) 0.30756(8) 0.0147(3) Uani 1 1 d .
C10 C 1.16194(15) 0.71814(12) 0.22344(8) 0.0151(3) Uani 1 1 d .
H10 H 1.2338 0.7483 0.2097 0.018 Uiso 1 1 calc R
C11 C 1.03173(15) 0.81310(12) 0.21679(8) 0.0139(3) Uani 1 1 d .
C12 C 1.00952(15) 0.91434(12) 0.16203(8) 0.0141(3) Uani 1 1 d .
C121 C 1.10426(16) 0.94513(13) 0.10636(9) 0.0171(3) Uani 1 1 d .
H121 H 1.1924 0.8936 0.1081 0.021 Uiso 1 1 calc R
C122 C 1.08953(18) 1.04098(14) 0.04785(9) 0.0205(3) Uani 1 1 d .
H122 H 1.1688 1.0462 0.0162 0.025 Uiso 1 1 calc R
C123 C 0.97350(19) 1.12959(14) 0.03023(9) 0.0219(3) Uani 1 1 d .
H123 H 0.9841 1.1852 -0.0141 0.026 Uiso 1 1 calc R
C13 C 0.86518(15) 0.97925(12) 0.17496(8) 0.0140(3) Uani 1 1 d .
C131 C 0.79594(17) 1.08196(13) 0.13224(8) 0.0178(3) Uani 1 1 d .
H131 H 0.7034 1.1105 0.1490 0.021 Uiso 1 1 calc R
C132 C 0.84416(19) 1.14887(13) 0.06794(9) 0.0210(3) Uani 1 1 d .
H132 H 0.7799 1.2168 0.0471 0.025 Uiso 1 1 calc R
C14 C 0.80850(15) 0.91341(12) 0.23611(8) 0.0140(3) Uani 1 1 d .
C15 C 0.66218(15) 0.93568(12) 0.25794(8) 0.0144(3) Uani 1 1 d .
H15 H 0.6156 1.0148 0.2564 0.017 Uiso 1 1 calc R
C16 C 0.63438(15) 0.87516(12) 0.34127(8) 0.0142(3) Uani 1 1 d .
C17 C 0.59715(17) 0.78879(14) 0.37413(9) 0.0188(3) Uani 1 1 d .
H17 H 0.5746 0.7502 0.3465 0.023 Uiso 1 1 calc R
C18 C 0.59838(17) 0.76692(13) 0.45887(9) 0.0183(3) Uani 1 1 d .
H18 H 0.5772 0.7109 0.4981 0.022 Uiso 1 1 calc R
C19 C 0.63571(15) 0.84188(12) 0.47196(8) 0.0135(2) Uani 1 1 d .
C20 C 0.65658(15) 0.86642(12) 0.54444(8) 0.0135(2) Uani 1 1 d .
H20 H 0.6081 0.9459 0.5408 0.016 Uiso 1 1 calc R
C21 C 0.91017(15) 0.76098(12) 0.51481(8) 0.0146(3) Uani 1 1 d .
H21 H 0.9034 0.7109 0.4904 0.018 Uiso 1 1 calc R
O22 O 1.16674(11) 0.70889(9) 0.36092(6) 0.0149(2) Uani 1 1 d .
C23 C 0.90995(15) 0.81438(12) 0.26148(8) 0.0144(3) Uani 1 1 d .
H23 H 0.8979 0.7565 0.3030 0.017 Uiso 1 1 calc R
O24 O 0.65836(11) 0.90926(9) 0.40033(6) 0.01397(19) Uani 1 1 d .
C25 C 0.59299(15) 0.80792(12) 0.62018(8) 0.0138(2) Uani 1 1 d .
C26 C 0.45832(16) 0.82671(13) 0.62832(9) 0.0173(3) Uani 1 1 d .
H26 H 0.4067 0.8772 0.5876 0.021 Uiso 1 1 calc R
C27 C 0.39793(17) 0.77277(13) 0.69516(9) 0.0191(3) Uani 1 1 d .
H27 H 0.3061 0.7867 0.6991 0.023 Uiso 1 1 calc R
C28 C 0.47063(18) 0.69872(13) 0.75628(9) 0.0204(3) Uani 1 1 d .
C29 C 0.60346(19) 0.68274(15) 0.74938(10) 0.0248(3) Uani 1 1 d .
H29 H 0.6541 0.6344 0.7912 0.030 Uiso 1 1 calc R
C30 C 0.66485(17) 0.73630(14) 0.68214(9) 0.0203(3) Uani 1 1 d .
H30 H 0.7562 0.7236 0.6788 0.024 Uiso 1 1 calc R
C31 C 0.4063(2) 0.63655(17) 0.82654(11) 0.0315(4) Uani 1 1 d .
H31A H 0.3098 0.6689 0.8268 0.047 Uiso 1 1 calc R
H31B H 0.4292 0.6394 0.8762 0.047 Uiso 1 1 calc R
H31C H 0.4382 0.5610 0.8223 0.047 Uiso 1 1 calc R
C32 C 1.24031(15) 0.60586(12) 0.56899(8) 0.0145(3) Uani 1 1 d .
C33 C 1.18179(18) 0.54130(15) 0.62781(10) 0.0245(3) Uani 1 1 d .
H33 H 1.0933 0.5496 0.6262 0.029 Uiso 1 1 calc R
C34 C 1.2519(2) 0.46450(16) 0.68904(11) 0.0281(4) Uani 1 1 d .
H34 H 1.2106 0.4208 0.7284 0.034 Uiso 1 1 calc R
C35 C 1.38086(19) 0.45077(13) 0.69345(10) 0.0225(3) Uani 1 1 d .
C36 C 1.4394(2) 0.51324(18) 0.63392(14) 0.0374(5) Uani 1 1 d .
H36 H 1.5285 0.5039 0.6348 0.045 Uiso 1 1 calc R
C37 C 1.3700(2) 0.58968(18) 0.57259(12) 0.0331(5) Uani 1 1 d .
H37 H 1.4127 0.6316 0.5324 0.040 Uiso 1 1 calc R
C38 C 1.4563(2) 0.36919(17) 0.76065(12) 0.0342(4) Uani 1 1 d .
H38A H 1.4024 0.3799 0.8120 0.051 Uiso 1 1 calc R
H38B H 1.5395 0.3789 0.7584 0.051 Uiso 1 1 calc R
H38C H 1.4757 0.2958 0.7551 0.051 Uiso 1 1 calc R
C39 C 1.18789(16) 0.64833(13) 0.16484(8) 0.0171(3) Uani 1 1 d .
C40 C 1.30046(18) 0.63272(14) 0.10929(9) 0.0218(3) Uani 1 1 d .
H40 H 1.3606 0.6659 0.1085 0.026 Uiso 1 1 calc R
C41 C 1.3267(2) 0.56948(15) 0.05479(10) 0.0268(4) Uani 1 1 d .
H41 H 1.4028 0.5620 0.0161 0.032 Uiso 1 1 calc R
C42 C 1.2441(2) 0.51740(15) 0.05595(10) 0.0284(4) Uani 1 1 d .
C43 C 1.1297(2) 0.53362(16) 0.11143(11) 0.0282(4) Uani 1 1 d .
H43 H 1.0707 0.4992 0.1126 0.034 Uiso 1 1 calc R
C44 C 1.10072(19) 0.59927(15) 0.16490(10) 0.0230(3) Uani 1 1 d .
H44 H 1.0217 0.6106 0.2013 0.028 Uiso 1 1 calc R
C45 C 1.2787(3) 0.44325(19) -0.00030(13) 0.0419(5) Uani 1 1 d .
H45A H 1.2009 0.4274 -0.0011 0.063 Uiso 1 1 calc R
H45B H 1.3512 0.3756 0.0179 0.063 Uiso 1 1 calc R
H45C H 1.3065 0.4786 -0.0542 0.063 Uiso 1 1 calc R
C46 C 0.61053(15) 0.90905(12) 0.19597(8) 0.0152(3) Uani 1 1 d .
C47 C 0.69547(17) 0.84700(14) 0.14200(9) 0.0188(3) Uani 1 1 d .
H47 H 0.7880 0.8156 0.1459 0.023 Uiso 1 1 calc R
C48 C 0.64686(17) 0.83030(14) 0.08241(9) 0.0196(3) Uani 1 1 d .
H48 H 0.7067 0.7875 0.0465 0.024 Uiso 1 1 calc R
C49 C 0.51228(16) 0.87531(13) 0.07476(8) 0.0168(3) Uani 1 1 d .
C50 C 0.42765(16) 0.93575(14) 0.12971(9) 0.0188(3) Uani 1 1 d .
H50 H 0.3350 0.9664 0.1263 0.023 Uiso 1 1 calc R
C51 C 0.47547(16) 0.95234(13) 0.18948(9) 0.0179(3) Uani 1 1 d .
H51 H 0.4153 0.9936 0.2262 0.022 Uiso 1 1 calc R
C52 C 0.46180(18) 0.86063(14) 0.00793(9) 0.0207(3) Uani 1 1 d .
H52A H 0.5371 0.8252 -0.0285 0.031 Uiso 1 1 calc R
H52B H 0.4075 0.9315 -0.0213 0.031 Uiso 1 1 calc R
H52C H 0.4080 0.8156 0.0302 0.031 Uiso 1 1 calc R
Cl1 Cl -0.00468(8) 0.33851(5) 0.06830(4) 0.04897(18) Uani 1 1 d .
Cl2 Cl -0.05155(8) 0.31556(7) 0.23869(4) 0.05660(19) Uani 1 1 d .
Cl3 Cl 0.20621(7) 0.20133(6) 0.16371(5) 0.0591(2) Uani 1 1 d .
C1C C 0.0347(2) 0.24981(17) 0.16104(12) 0.0344(4) Uani 1 1 d .
H1C H 0.0080 0.1870 0.1672 0.041 Uiso 1 1 calc R

loop_
_atom_site_aniso_label
_atom_site_aniso_U_11
_atom_site_aniso_U_22
_atom_site_aniso_U_33
_atom_site_aniso_U_23
_atom_site_aniso_U_13
_atom_site_aniso_U_12
C01 0.0137(7) 0.0151(6) 0.0124(5) -0.0037(4) -0.0023(5) -0.0052(6)
C02 0.0154(7) 0.0140(6) 0.0114(5) -0.0032(4) -0.0023(5) -0.0054(5)
C021 0.0178(8) 0.0175(7) 0.0155(6) -0.0063(4) -0.0010(5) -0.0061(6)
C022 0.0232(8) 0.0184(7) 0.0211(7) -0.0093(5) -0.0011(6) -0.0069(7)
C023 0.0281(9) 0.0189(7) 0.0193(6) -0.0064(5) -0.0070(6) -0.0096(7)
C03 0.0145(7) 0.0149(6) 0.0124(5) -0.0028(4) -0.0040(5) -0.0054(6)
C031 0.0165(7) 0.0174(7) 0.0167(6) -0.0038(4) -0.0056(5) -0.0057(6)
C032 0.0229(8) 0.0203(7) 0.0213(7) -0.0050(5) -0.0093(6) -0.0095(7)
C04 0.0134(7) 0.0146(6) 0.0132(5) -0.0039(4) -0.0038(5) -0.0042(5)
C05 0.0135(7) 0.0148(6) 0.0137(5) -0.0036(4) -0.0042(5) -0.0041(6)
C06 0.0126(7) 0.0159(7) 0.0126(5) -0.0031(4) -0.0030(5) -0.0031(6)
C07 0.0250(9) 0.0150(7) 0.0153(6) -0.0034(4) -0.0046(5) -0.0050(6)
C08 0.0241(8) 0.0174(7) 0.0168(6) -0.0056(5) -0.0044(5) -0.0059(6)
C09 0.0121(7) 0.0174(7) 0.0140(5) -0.0056(4) -0.0027(5) -0.0026(6)
C10 0.0127(7) 0.0188(7) 0.0127(5) -0.0031(4) -0.0026(5) -0.0043(6)
C11 0.0128(7) 0.0182(7) 0.0115(5) -0.0032(4) -0.0022(5) -0.0062(6)
C12 0.0145(7) 0.0173(7) 0.0122(5) -0.0036(4) -0.0029(5) -0.0066(6)
C121 0.0166(7) 0.0209(7) 0.0161(6) -0.0042(5) -0.0021(5) -0.0090(6)
C122 0.0237(8) 0.0252(8) 0.0162(6) -0.0026(5) -0.0005(6) -0.0149(7)
C123 0.0312(9) 0.0227(8) 0.0152(6) -0.0016(5) -0.0027(6) -0.0151(7)
C13 0.0147(7) 0.0169(7) 0.0112(5) -0.0030(4) -0.0031(5) -0.0059(6)
C131 0.0190(8) 0.0194(7) 0.0136(6) -0.0032(4) -0.0033(5) -0.0055(6)
C132 0.0268(9) 0.0180(7) 0.0164(6) -0.0008(5) -0.0053(6) -0.0070(7)
C14 0.0127(7) 0.0182(7) 0.0113(5) -0.0034(4) -0.0022(5) -0.0055(6)
C15 0.0117(7) 0.0195(7) 0.0114(5) -0.0035(4) -0.0027(5) -0.0044(6)
C16 0.0117(7) 0.0205(7) 0.0114(5) -0.0047(4) -0.0019(5) -0.0057(6)
C17 0.0206(8) 0.0257(8) 0.0158(6) -0.0065(5) -0.0014(5) -0.0132(7)
C18 0.0219(8) 0.0229(7) 0.0146(6) -0.0044(5) -0.0002(5) -0.0136(7)
C19 0.0112(7) 0.0170(7) 0.0121(5) -0.0025(4) -0.0013(4) -0.0053(5)
C20 0.0135(7) 0.0159(6) 0.0117(5) -0.0034(4) -0.0022(5) -0.0054(5)
C21 0.0142(7) 0.0165(7) 0.0150(6) -0.0053(4) -0.0036(5) -0.0052(6)
O22 0.0163(5) 0.0152(5) 0.0135(4) -0.0027(3) -0.0046(4) -0.0050(4)
C23 0.0131(7) 0.0170(7) 0.0125(5) -0.0017(4) -0.0021(5) -0.0058(6)
O24 0.0152(5) 0.0178(5) 0.0102(4) -0.0027(3) -0.0026(4) -0.0071(4)
C25 0.0143(7) 0.0150(6) 0.0113(5) -0.0033(4) -0.0019(5) -0.0040(6)
C26 0.0154(7) 0.0203(7) 0.0132(6) -0.0008(4) -0.0022(5) -0.0053(6)
C27 0.0147(8) 0.0221(8) 0.0170(6) -0.0024(5) 0.0003(5) -0.0058(6)
C28 0.0218(8) 0.0187(7) 0.0141(6) -0.0004(5) 0.0017(5) -0.0050(6)
C29 0.0207(9) 0.0268(9) 0.0157(6) 0.0045(5) -0.0043(6) -0.0030(7)
C30 0.0156(8) 0.0237(8) 0.0157(6) 0.0006(5) -0.0038(5) -0.0037(6)
C31 0.0276(10) 0.0280(9) 0.0237(8) 0.0053(6) 0.0047(7) -0.0064(8)
C32 0.0136(7) 0.0154(7) 0.0148(6) -0.0035(4) -0.0048(5) -0.0040(6)
C33 0.0149(8) 0.0298(9) 0.0220(7) 0.0043(6) -0.0046(6) -0.0072(7)
C34 0.0239(9) 0.0295(9) 0.0228(7) 0.0050(6) -0.0043(7) -0.0084(8)
C35 0.0276(9) 0.0178(7) 0.0221(7) -0.0014(5) -0.0136(6) -0.0050(7)
C36 0.0238(10) 0.0415(12) 0.0454(11) 0.0140(9) -0.0235(9) -0.0165(9)
C37 0.0223(9) 0.0390(11) 0.0349(10) 0.0151(8) -0.0150(8) -0.0178(9)
C38 0.0435(12) 0.0265(9) 0.0321(9) 0.0023(7) -0.0255(9) -0.0073(9)
C39 0.0164(8) 0.0186(7) 0.0121(5) -0.0038(4) -0.0026(5) -0.0014(6)
C40 0.0195(8) 0.0234(8) 0.0152(6) -0.0025(5) 0.0001(5) -0.0028(7)
C41 0.0308(10) 0.0230(8) 0.0153(6) -0.0035(5) 0.0017(6) -0.0014(7)
C42 0.0392(11) 0.0205(8) 0.0177(7) -0.0069(5) -0.0015(7) -0.0027(8)
C43 0.0374(11) 0.0277(9) 0.0236(8) -0.0099(6) -0.0039(7) -0.0132(8)
C44 0.0238(9) 0.0272(9) 0.0208(7) -0.0109(6) -0.0011(6) -0.0092(7)
C45 0.0611(16) 0.0344(11) 0.0306(10) -0.0181(8) 0.0020(10) -0.0145(11)
C46 0.0135(7) 0.0205(7) 0.0112(5) -0.0030(4) -0.0028(5) -0.0056(6)
C47 0.0134(7) 0.0254(8) 0.0174(6) -0.0080(5) -0.0022(5) -0.0045(6)
C48 0.0175(8) 0.0261(8) 0.0169(6) -0.0090(5) -0.0008(5) -0.0075(7)
C49 0.0182(8) 0.0213(7) 0.0129(5) -0.0028(4) -0.0026(5) -0.0096(6)
C50 0.0128(7) 0.0267(8) 0.0175(6) -0.0061(5) -0.0032(5) -0.0065(6)
C51 0.0140(7) 0.0242(8) 0.0148(6) -0.0058(5) -0.0017(5) -0.0054(6)
C52 0.0223(8) 0.0278(8) 0.0166(6) -0.0047(5) -0.0044(6) -0.0128(7)
Cl1 0.0840(5) 0.0358(3) 0.0399(3) 0.0029(2) -0.0352(3) -0.0281(3)
Cl2 0.0618(4) 0.0667(5) 0.0445(3) -0.0236(3) 0.0150(3) -0.0302(4)
Cl3 0.0410(4) 0.0554(4) 0.0628(4) -0.0090(3) -0.0151(3) 0.0021(3)
C1C 0.0461(13) 0.0290(10) 0.0320(9) -0.0059(7) -0.0119(9) -0.0146(9)

loop_
_atom_type_symbol
_atom_type_description
_atom_type_scat_dispersion_real
_atom_type_scat_dispersion_imag
_atom_type_scat_source
C C 0.0033 0.0016 'International Tables Vol C Tables 4.2.6.8 and 6.1.1.4'
H H 0.0000 0.0000 'International Tables Vol C Tables 4.2.6.8 and 6.1.1.4'
O O 0.0106 0.0060 'International Tables Vol C Tables 4.2.6.8 and 6.1.1.4'
Cl Cl 0.1484 0.1585 'International Tables Vol C Tables 4.2.6.8 and 6.1.1.4'

loop_
_geom_angle_atom_site_label_1
_geom_angle_atom_site_label_2
_geom_angle_atom_site_label_3
_geom_angle
C02 C01 C21 107.96(13)
C02 C01 C20 125.70(14)
C21 C01 C20 126.34(12)
C021 C02 C01 126.05(15)
C021 C02 C03 127.17(13)
C01 C02 C03 106.77(13)
C02 C021 C022 128.87(16)
C02 C021 H021 115.6
C022 C021 H021 115.6
C021 C022 C023 128.65(16)
C021 C022 H022 115.7
C023 C022 H022 115.7
C032 C023 C022 130.13(14)
C032 C023 H023 114.9
C022 C023 H023 114.9
C031 C03 C04 125.29(15)
C031 C03 C02 127.78(14)
C04 C03 C02 106.91(12)
C03 C031 C032 128.88(16)
C03 C031 H031 115.6
C032 C031 H031 115.6
C023 C032 C031 128.46(15)
C023 C032 H032 115.8
C031 C032 H032 115.8
C21 C04 C03 107.75(14)
C21 C04 C05 127.77(13)
C03 C04 C05 124.44(13)
C06 C05 C04 112.04(12)
C06 C05 C32 111.00(12)
C04 C05 C32 114.33(12)
C06 C05 H05 106.3
C04 C05 H05 106.3
C32 C05 H05 106.3
C07 C06 O22 109.73(12)
C07 C06 C05 136.31(13)
O22 C06 C05 113.96(12)
C06 C07 C08 106.37(13)
C06 C07 H07 126.8
C08 C07 H07 126.8
C09 C08 C07 106.83(13)
C09 C08 H08 126.6
C07 C08 H08 126.6
C08 C09 O22 109.71(12)
C08 C09 C10 137.14(13)
O22 C09 C10 113.15(12)
C09 C10 C11 111.17(13)
C09 C10 C39 111.36(12)
C11 C10 C39 112.50(12)
C09 C10 H10 107.2
C11 C10 H10 107.2
C39 C10 H10 107.2
C23 C11 C12 108.00(14)
C23 C11 C10 125.68(13)
C12 C11 C10 126.25(13)
C121 C12 C11 126.12(15)
C121 C12 C13 127.12(14)
C11 C12 C13 106.75(12)
C12 C121 C122 129.63(16)
C12 C121 H121 115.2
C122 C121 H121 115.2
C123 C122 C121 128.27(15)
C123 C122 H122 115.9
C121 C122 H122 115.9
C122 C123 C132 129.62(15)
C122 C123 H123 115.2
C132 C123 H123 115.2
C131 C13 C14 125.65(15)
C131 C13 C12 127.55(13)
C14 C13 C12 106.66(13)
C13 C131 C132 128.77(16)
C13 C131 H131 115.6
C132 C131 H131 115.6
C123 C132 C131 128.94(16)
C123 C132 H132 115.5
C131 C132 H132 115.5
C23 C14 C13 108.31(14)
C23 C14 C15 125.06(13)
C13 C14 C15 125.44(14)
C16 C15 C14 110.75(12)
C16 C15 C46 112.44(12)
C14 C15 C46 109.92(12)
C16 C15 H15 107.9
C14 C15 H15 107.9
C46 C15 H15 107.9
C17 C16 O24 109.68(12)
C17 C16 C15 135.53(13)
O24 C16 C15 114.67(12)
C16 C17 C18 106.79(13)
C16 C17 H17 126.6
C18 C17 H17 126.6
C19 C18 C17 106.59(13)
C19 C18 H18 126.7
C17 C18 H18 126.7
C18 C19 O24 109.67(12)
C18 C19 C20 134.98(13)
O24 C19 C20 115.35(11)
C19 C20 C01 110.98(12)
C19 C20 C25 109.98(11)
C01 C20 C25 114.44(12)
C19 C20 H20 107.0
C01 C20 H20 107.0
C25 C20 H20 107.0
C04 C21 C01 110.61(12)
C04 C21 H21 124.7
C01 C21 H21 124.7
C09 O22 C06 107.35(11)
C11 C23 C14 110.26(13)
C11 C23 H23 124.9
C14 C23 H23 124.9
C16 O24 C19 107.26(11)
C30 C25 C26 117.98(14)
C30 C25 C20 122.45(14)
C26 C25 C20 119.57(13)
C25 C26 C27 121.21(14)
C25 C26 H26 119.4
C27 C26 H26 119.4
C26 C27 C28 120.86(15)
C26 C27 H27 119.6
C28 C27 H27 119.6
C29 C28 C27 117.89(14)
C29 C28 C31 121.48(16)
C27 C28 C31 120.62(16)
C28 C29 C30 121.47(15)
C28 C29 H29 119.3
C30 C29 H29 119.3
C25 C30 C29 120.53(16)
C25 C30 H30 119.7
C29 C30 H30 119.7
C28 C31 H31A 109.5
C28 C31 H31B 109.5
H31A C31 H31B 109.5
C28 C31 H31C 109.5
H31A C31 H31C 109.5
H31B C31 H31C 109.5
C37 C32 C33 117.85(15)
C37 C32 C05 119.10(14)
C33 C32 C05 123.03(14)
C32 C33 C34 120.59(16)
C32 C33 H33 119.7
C34 C33 H33 119.7
C35 C34 C33 121.20(16)
C35 C34 H34 119.4
C33 C34 H34 119.4
C36 C35 C34 117.90(16)
C36 C35 C38 120.74(18)
C34 C35 C38 121.35(17)
C35 C36 C37 121.09(17)
C35 C36 H36 119.5
C37 C36 H36 119.5
C32 C37 C36 121.32(16)
C32 C37 H37 119.3
C36 C37 H37 119.3
C35 C38 H38A 109.5
C35 C38 H38B 109.5
H38A C38 H38B 109.5
C35 C38 H38C 109.5
H38A C38 H38C 109.5
H38B C38 H38C 109.5
C40 C39 C44 118.60(15)
C40 C39 C10 119.79(14)
C44 C39 C10 121.61(14)
C39 C40 C41 121.10(17)
C39 C40 H40 119.4
C41 C40 H40 119.4
C42 C41 C40 120.96(17)
C42 C41 H41 119.5
C40 C41 H41 119.5
C41 C42 C43 118.14(16)
C41 C42 C45 120.25(19)
C43 C42 C45 121.6(2)
C44 C43 C42 121.25(18)
C44 C43 H43 119.4
C42 C43 H43 119.4
C43 C44 C39 119.88(17)
C43 C44 H44 120.1
C39 C44 H44 120.1
C42 C45 H45A 109.5
C42 C45 H45B 109.5
H45A C45 H45B 109.5
C42 C45 H45C 109.5
H45A C45 H45C 109.5
H45B C45 H45C 109.5
C51 C46 C47 117.98(13)
C51 C46 C15 119.81(14)
C47 C46 C15 122.12(14)
C46 C47 C48 121.07(15)
C46 C47 H47 119.5
C48 C47 H47 119.5
C49 C48 C47 121.07(15)
C49 C48 H48 119.5
C47 C48 H48 119.5
C48 C49 C50 117.58(14)
C48 C49 C52 120.51(15)
C50 C49 C52 121.90(15)
C51 C50 C49 121.61(15)
C51 C50 H50 119.2
C49 C50 H50 119.2
C46 C51 C50 120.67(15)
C46 C51 H51 119.7
C50 C51 H51 119.7
C49 C52 H52A 109.5
C49 C52 H52B 109.5
H52A C52 H52B 109.5
C49 C52 H52C 109.5
H52A C52 H52C 109.5
H52B C52 H52C 109.5
Cl2 C1C Cl3 110.78(12)
Cl2 C1C Cl1 110.29(13)
Cl3 C1C Cl1 109.59(13)
Cl2 C1C H1C 108.7
Cl3 C1C H1C 108.7
Cl1 C1C H1C 108.7

loop_
_geom_bond_atom_site_label_1
_geom_bond_atom_site_label_2
_geom_bond_distance
C01 C02 1.4057(19)
C01 C21 1.410(2)
C01 C20 1.510(2)
C02 C021 1.393(2)
C02 C03 1.492(2)
C021 C022 1.394(2)
C021 H021 0.9500
C022 C023 1.397(2)
C022 H022 0.9500
C023 C032 1.385(3)
C023 H023 0.9500
C03 C031 1.384(2)
C03 C04 1.415(2)
C031 C032 1.402(2)
C031 H031 0.9500
C032 H032 0.9500
C04 C21 1.399(2)
C04 C05 1.514(2)
C05 C06 1.495(2)
C05 C32 1.521(2)
C05 H05 1.0000
C06 C07 1.357(2)
C06 O22 1.3757(18)
C07 C08 1.440(2)
C07 H07 0.9500
C08 C09 1.353(2)
C08 H08 0.9500
C09 O22 1.3733(17)
C09 C10 1.501(2)
C10 C11 1.510(2)
C10 C39 1.517(2)
C10 H10 1.0000
C11 C23 1.402(2)
C11 C12 1.416(2)
C12 C121 1.385(2)
C12 C13 1.489(2)
C121 C122 1.402(2)
C121 H121 0.9500
C122 C123 1.393(3)
C122 H122 0.9500
C123 C132 1.394(3)
C123 H123 0.9500
C13 C131 1.391(2)
C13 C14 1.410(2)
C131 C132 1.400(2)
C131 H131 0.9500
C132 H132 0.9500
C14 C23 1.403(2)
C14 C15 1.507(2)
C15 C16 1.501(2)
C15 C46 1.5320(19)
C15 H15 1.0000
C16 C17 1.356(2)
C16 O24 1.3747(16)
C17 C18 1.437(2)
C17 H17 0.9500
C18 C19 1.357(2)
C18 H18 0.9500
C19 O24 1.3779(17)
C19 C20 1.4997(19)
C20 C25 1.536(2)
C20 H20 1.0000
C21 H21 0.9500
C23 H23 0.9500
C25 C30 1.392(2)
C25 C26 1.393(2)
C26 C27 1.395(2)
C26 H26 0.9500
C27 C28 1.395(2)
C27 H27 0.9500
C28 C29 1.385(3)
C28 C31 1.509(2)
C29 C30 1.402(2)
C29 H29 0.9500
C30 H30 0.9500
C31 H31A 0.9800
C31 H31B 0.9800
C31 H31C 0.9800
C32 C37 1.380(2)
C32 C33 1.392(2)
C33 C34 1.395(3)
C33 H33 0.9500
C34 C35 1.386(3)
C34 H34 0.9500
C35 C36 1.380(3)
C35 C38 1.512(3)
C36 C37 1.391(3)
C36 H36 0.9500
C37 H37 0.9500
C38 H38A 0.9800
C38 H38B 0.9800
C38 H38C 0.9800
C39 C40 1.387(2)
C39 C44 1.393(2)
C40 C41 1.388(3)
C40 H40 0.9500
C41 C42 1.376(3)
C41 H41 0.9500
C42 C43 1.400(3)
C42 C45 1.511(3)
C43 C44 1.393(2)
C43 H43 0.9500
C44 H44 0.9500
C45 H45A 0.9800
C45 H45B 0.9800
C45 H45C 0.9800
C46 C51 1.391(2)
C46 C47 1.394(2)
C47 C48 1.395(2)
C47 H47 0.9500
C48 C49 1.390(2)
C48 H48 0.9500
C49 C50 1.394(2)
C49 C52 1.507(2)
C50 C51 1.392(2)
C50 H50 0.9500
C51 H51 0.9500
C52 H52A 0.9800
C52 H52B 0.9800
C52 H52C 0.9800
Cl1 C1C 1.760(2)
Cl2 C1C 1.744(2)
Cl3 C1C 1.753(3)
C1C H1C 1.0000
